data_1567545
loop_
_publ_author_name
'Korzy\'nski, Maciej Damian'
'Bernhardt, Moritz'
'Romankov, Vladyslav'
'Dreiser, Jan'
'Matmon, Guy'
'Pointillart, Fabrice'
'Le Guennic, Boris'
'Cador, Olivier'
'Cop\'eret, Christophe'

_publ_section_title
;
 Cyclooctatetraenide-based single-ion magnets featuring bulky
 cyclopentadienyl ligand
;
_journal_name_full 'Chemical Science'
_journal_paper_doi 10.1039/D2SC02560D
_journal_year 2022
_chemical_formula_moiety 'C25 H37 Dy'
_chemical_formula_sum 'C25 H37 Dy'
_chemical_formula_weight 500.04
_chemical_properties_physical Air-sensitive,Moisture-sensitive
_space_group_crystal_system monoclinic
_space_group_IT_number 14
_space_group_name_Hall '-P 2yn'
_space_group_name_H-M_alt 'P 1 21/n 1'
_atom_sites_solution_hydrogens difmap
_atom_sites_solution_primary direct
_audit_creation_date 2022-03-24
_audit_creation_method
;
Olex2 1.5
(compiled 2021.12.09 svn.r5202d8cf for OlexSys, GUI svn.r6439)
;
_audit_update_record
;
2022-05-04 deposited with the CCDC.	2022-08-15 downloaded from the CCDC.
;
_cell_angle_alpha 90
_cell_angle_beta 99.224(3)
_cell_angle_gamma 90
_cell_formula_units_Z 4
_cell_length_a 10.1186(8)
_cell_length_b 21.6751(17)
_cell_length_c 10.1771(8)
_cell_measurement_reflns_used 9891
_cell_measurement_temperature 100.02
_cell_measurement_theta_max 28.96
_cell_measurement_theta_min 2.23
_cell_volume 2203.2(3)
_computing_cell_refinement 'Bruker SAINT'
_computing_data_collection 'Bruker APEX2'
_computing_data_reduction 'Bruker SAINT'
_computing_molecular_graphics 'Olex2 1.5 (Dolomanov et al., 2009)'
_computing_publication_material 'Olex2 1.5 (Dolomanov et al., 2009)'
_computing_structure_refinement 'SHELXL 2018/3 (Sheldrick, 2015)'
_computing_structure_solution 'SHELXS  (Sheldrick, 2008)'
_diffrn_ambient_temperature 100.02
_diffrn_detector 'Bruker APEX2 area detector'
_diffrn_detector_area_resol_mean 8.33
_diffrn_detector_type 'CCD area detector'
_diffrn_measured_fraction_theta_full 1.000
_diffrn_measured_fraction_theta_max 0.944
_diffrn_measurement_device 'fixed chi three-circle diffractometer'
_diffrn_measurement_device_type 'Bruker APEX-II CCD'
_diffrn_measurement_method '\f and \w scans'
_diffrn_radiation_monochromator graphite
_diffrn_radiation_probe x-ray
_diffrn_radiation_type MoK\a
_diffrn_radiation_wavelength 0.71073
_diffrn_radiation_xray_symbol K-L~3~
_diffrn_reflns_av_R_equivalents 0.0743
_diffrn_reflns_av_unetI/netI 0.0365
_diffrn_reflns_Laue_measured_fraction_full 1.000
_diffrn_reflns_Laue_measured_fraction_max 0.944
_diffrn_reflns_limit_h_max 14
_diffrn_reflns_limit_h_min -14
_diffrn_reflns_limit_k_max 30
_diffrn_reflns_limit_k_min -30
_diffrn_reflns_limit_l_max 14
_diffrn_reflns_limit_l_min -14
_diffrn_reflns_number 113975
_diffrn_reflns_point_group_measured_fraction_full 1.000
_diffrn_reflns_point_group_measured_fraction_max 0.944
_diffrn_reflns_theta_full 25.242
_diffrn_reflns_theta_max 31.197
_diffrn_reflns_theta_min 1.879
_diffrn_source 'microfocus sealed X-ray tube'
_diffrn_source_current 30.0
_diffrn_source_power 1.5
_diffrn_source_type 'Incoatec I\ms'
_diffrn_source_voltage 50.0
_diffrn_standards_number 0
_exptl_absorpt_coefficient_mu 3.397
_exptl_absorpt_correction_T_max 0.7459
_exptl_absorpt_correction_T_min 0.5556
_exptl_absorpt_correction_type multi-scan
_exptl_absorpt_process_details
'SAFABS-2016/2 (Bruker,2016/2) was used for absorption correction. wR2(int) was 0.1661 before and 0.0944 after correction. The Ratio of minimum to maximum transmission is 0.7449. The \I/2 correction factor is NOT present.'
_exptl_crystal_colour 'clear yellow'
_exptl_crystal_colour_lustre clear
_exptl_crystal_colour_primary yellow
_exptl_crystal_density_diffrn 1.508
_exptl_crystal_description plate
_exptl_crystal_F_000 1012
_exptl_crystal_recrystallization_method 'Re-crystallisation from solvent: Pentane'
_exptl_crystal_size_max 0.2
_exptl_crystal_size_mid 0.15
_exptl_crystal_size_min 0.08
_refine_diff_density_max 0.683
_refine_diff_density_min -0.701
_refine_diff_density_rms 0.112
_refine_ls_extinction_method none
_refine_ls_goodness_of_fit_ref 1.024
_refine_ls_hydrogen_treatment refall
_refine_ls_matrix_type full
_refine_ls_number_parameters 383
_refine_ls_number_reflns 6739
_refine_ls_number_restraints 100
_refine_ls_restrained_S_all 1.018
_refine_ls_R_factor_all 0.0355
_refine_ls_R_factor_gt 0.0234
_refine_ls_shift/su_max 0.002
_refine_ls_shift/su_mean 0.000
_refine_ls_structure_factor_coef Fsqd
_refine_ls_weighting_details 'w=1/[\s^2^(Fo^2^)+(0.0168P)^2^+0.6130P] where P=(Fo^2^+2Fc^2^)/3'
_refine_ls_weighting_scheme calc
_refine_ls_wR_factor_gt 0.0413
_refine_ls_wR_factor_ref 0.0439
_reflns_Friedel_coverage 0.000
_reflns_number_gt 5601
_reflns_number_total 6739
_reflns_threshold_expression 'I > 2\s(I)'
_cod_data_source_file d2sc02560d2.cif
_cod_data_source_block cotdycpttt_0m
_cod_database_code 1567545
_shelx_shelxl_version_number 2018/3
_shelx_space_group_comment
;
The symmetry employed for this shelxl refinement is uniquely defined
by the following loop, which should always be used as a source of
symmetry information in preference to the above space-group names.
They are only intended as comments.
;
_shelx_estimated_absorpt_t_max 0.773
_shelx_estimated_absorpt_t_min 0.550
_olex2_refinement_description
;
1. Restrained distances
 C1-C2 \\sim C2-C3 \\sim C3-C4 \\sim C4-C5 \\sim C5-C1
 with sigma of 0.02
 C6-C7 \\sim C7-C8 \\sim C8-C9 \\sim C9-C10 \\sim C10-C11 \\sim C11-C12 \\sim
C12-C13 \\sim C13-C6
 with sigma of 0.02
 C5-H5 \\sim C2-H2
 with sigma of 0.02
 C6-H6 \\sim C7-H7 \\sim C8-H8 \\sim C9-H9 \\sim C10-H10 \\sim C11-H11 \\sim
C12-H12 \\sim C13-H13
 with sigma of 0.02
2. Restrained planarity
 C1, C2, C3, C4, C5
 with sigma of 0.1
 C6, C7, C8, C9, C10, C11, C12, C13
 with sigma of 0.1
3. Rigid bond restraints
 C1, C2, C3, C4, C5
 with sigma for 1-2 distances of 0.01 and sigma for 1-3 distances of 0.01
 C6, C7, C8, C9, C10, C11, C12, C13
 with sigma for 1-2 distances of 0.01 and sigma for 1-3 distances of 0.01
;
_olex2_submission_special_instructions 'No special instructions were received'

loop_
_space_group_symop_operation_xyz
'x, y, z'
'-x+1/2, y+1/2, -z+1/2'
'-x, -y, -z'
'x-1/2, -y-1/2, z-1/2'

loop_
_atom_site_label
_atom_site_type_symbol
_atom_site_fract_x
_atom_site_fract_y
_atom_site_fract_z
_atom_site_U_iso_or_equiv
_atom_site_adp_type
_atom_site_occupancy
_atom_site_site_symmetry_order
_atom_site_calc_flag
_atom_site_refinement_flags_posn
_atom_site_refinement_flags_adp
_atom_site_refinement_flags_occupancy
_atom_site_disorder_assembly
_atom_site_disorder_group
Dy1 Dy 0.19097(2) 0.16414(2) 0.23423(2) 0.01172(3) Uani 1 1 d . . . . .
C2 C 0.18028(19) 0.05800(8) 0.35427(19) 0.0110(4) Uani 1 1 d D U . . .
C1 C 0.21335(18) 0.10173(8) 0.45671(19) 0.0109(4) Uani 1 1 d D U . . .
C400 C 0.53906(19) 0.10201(9) 0.3204(2) 0.0153(4) Uani 1 1 d . . . . .
C5 C 0.34299(18) 0.12263(9) 0.44667(19) 0.0110(4) Uani 1 1 d D U . . .
C300 C 0.28060(19) 0.00122(9) 0.16959(19) 0.0137(4) Uani 1 1 d . . . . .
C100 C 0.13095(18) 0.11862(9) 0.56438(19) 0.0117(4) Uani 1 1 d . . . . .
C402 C 0.5886(2) 0.16524(10) 0.3755(3) 0.0212(5) Uani 1 1 d . . . . .
C101 C 0.1629(2) 0.18439(10) 0.6151(2) 0.0180(4) Uani 1 1 d . . . . .
C7 C -0.0360(2) 0.21797(10) 0.1845(2) 0.0207(5) Uani 1 1 d D U . . .
C4 C 0.39228(18) 0.09207(8) 0.34009(19) 0.0109(4) Uani 1 1 d D U . . .
C401 C 0.5621(2) 0.10092(11) 0.1751(2) 0.0230(5) Uani 1 1 d . . . . .
C13 C 0.1795(2) 0.27957(10) 0.2789(2) 0.0221(5) Uani 1 1 d D U . . .
C9 C 0.0812(2) 0.17687(9) -0.0072(2) 0.0214(5) Uani 1 1 d D U . . .
C10 C 0.2133(2) 0.19858(10) 0.0008(2) 0.0212(5) Uani 1 1 d D U . . .
C11 C 0.2983(2) 0.23721(10) 0.0885(2) 0.0212(5) Uani 1 1 d D U . . .
C8 C -0.0219(2) 0.18437(10) 0.0693(2) 0.0214(5) Uani 1 1 d D U . . .
C102 C -0.0187(2) 0.11312(11) 0.5116(2) 0.0184(4) Uani 1 1 d . . . . .
C103 C 0.1660(2) 0.07377(10) 0.6811(2) 0.0190(4) Uani 1 1 d . . . . .
C302 C 0.3999(2) -0.04363(10) 0.1916(3) 0.0218(5) Uani 1 1 d . . . . .
C6 C 0.0470(2) 0.25771(10) 0.2703(2) 0.0221(5) Uani 1 1 d D U . . .
C303 C 0.1553(2) -0.03885(11) 0.1675(3) 0.0245(5) Uani 1 1 d . . . . .
C3 C 0.28816(18) 0.04998(8) 0.28165(19) 0.0108(4) Uani 1 1 d D U . . .
C12 C 0.2835(2) 0.27058(10) 0.2032(2) 0.0218(5) Uani 1 1 d D U . . .
C403 C 0.6260(2) 0.05322(11) 0.4019(3) 0.0247(5) Uani 1 1 d . . . . .
C301 C 0.2687(2) 0.03021(10) 0.0309(2) 0.0196(4) Uani 1 1 d . . . . .
H2 H 0.1033(17) 0.0368(9) 0.3428(19) 0.006(5) Uiso 1 1 d D . . . .
H8 H -0.0966(18) 0.1597(9) 0.037(2) 0.018(6) Uiso 1 1 d D . . . .
H5 H 0.385(2) 0.1516(9) 0.501(2) 0.014(6) Uiso 1 1 d D . . . .
H6 H 0.007(2) 0.2710(10) 0.3421(18) 0.019(6) Uiso 1 1 d D . . . .
H11 H 0.3857(16) 0.2397(11) 0.071(2) 0.032(7) Uiso 1 1 d D . . . .
H9 H 0.063(2) 0.1481(9) -0.0782(18) 0.018(6) Uiso 1 1 d D . . . .
H13 H 0.209(2) 0.3029(10) 0.3552(18) 0.027(7) Uiso 1 1 d D . . . .
H7 H -0.1158(17) 0.2107(10) 0.215(2) 0.023(6) Uiso 1 1 d D . . . .
H12 H 0.3624(17) 0.2911(9) 0.242(2) 0.019(6) Uiso 1 1 d D . . . .
H10 H 0.260(2) 0.1799(10) -0.060(2) 0.026(7) Uiso 1 1 d D . . . .
H40D H 0.510(2) 0.1312(11) 0.123(2) 0.022(6) Uiso 1 1 d . . . . .
H10A H 0.109(2) 0.1928(10) 0.681(2) 0.017(6) Uiso 1 1 d . . . . .
H10G H 0.119(2) 0.0831(10) 0.749(2) 0.017(6) Uiso 1 1 d . . . . .
H30G H 0.339(2) 0.0575(10) 0.017(2) 0.014(6) Uiso 1 1 d . . . . .
H30D H 0.074(2) -0.0152(10) 0.150(2) 0.019(6) Uiso 1 1 d . . . . .
H40A H 0.533(2) 0.1991(10) 0.335(2) 0.020(6) Uiso 1 1 d . . . . .
H10D H -0.073(2) 0.1247(10) 0.578(2) 0.016(6) Uiso 1 1 d . . . . .
H30A H 0.408(2) -0.0622(10) 0.276(2) 0.021(6) Uiso 1 1 d . . . . .
H10H H 0.257(2) 0.0776(10) 0.718(2) 0.026(7) Uiso 1 1 d . . . . .
H40G H 0.619(2) 0.0564(11) 0.498(3) 0.034(7) Uiso 1 1 d . . . . .
H40E H 0.538(2) 0.0631(12) 0.129(3) 0.036(7) Uiso 1 1 d . . . . .
H40H H 0.602(2) 0.0116(12) 0.375(2) 0.030(7) Uiso 1 1 d . . . . .
H10B H 0.140(2) 0.2136(11) 0.541(2) 0.026(6) Uiso 1 1 d . . . . .
H30H H 0.263(2) -0.0010(11) -0.040(2) 0.024(6) Uiso 1 1 d . . . . .
H30B H 0.386(2) -0.0768(10) 0.123(2) 0.022(6) Uiso 1 1 d . . . . .
H10C H 0.250(3) 0.1892(11) 0.651(2) 0.029(7) Uiso 1 1 d . . . . .
H30E H 0.147(2) -0.0588(11) 0.251(3) 0.026(7) Uiso 1 1 d . . . . .
H10E H -0.045(2) 0.0705(11) 0.481(2) 0.023(6) Uiso 1 1 d . . . . .
H30I H 0.188(2) 0.0518(11) 0.004(2) 0.024(6) Uiso 1 1 d . . . . .
H10F H -0.045(2) 0.1378(12) 0.439(3) 0.028(7) Uiso 1 1 d . . . . .
H30C H 0.485(3) -0.0224(11) 0.188(2) 0.034(7) Uiso 1 1 d . . . . .
H40B H 0.679(3) 0.1752(11) 0.354(3) 0.035(7) Uiso 1 1 d . . . . .
H40I H 0.720(3) 0.0587(11) 0.389(3) 0.034(7) Uiso 1 1 d . . . . .
H30F H 0.153(2) -0.0695(11) 0.099(3) 0.032(7) Uiso 1 1 d . . . . .
H40C H 0.594(3) 0.1662(10) 0.470(3) 0.031(7) Uiso 1 1 d . . . . .
H10I H 0.148(2) 0.0308(11) 0.654(2) 0.027(7) Uiso 1 1 d . . . . .
H40F H 0.656(3) 0.1088(11) 0.175(3) 0.036(7) Uiso 1 1 d . . . . .

loop_
_atom_site_aniso_label
_atom_site_aniso_U_11
_atom_site_aniso_U_22
_atom_site_aniso_U_33
_atom_site_aniso_U_23
_atom_site_aniso_U_13
_atom_site_aniso_U_12
Dy1 0.01263(5) 0.01148(5) 0.01072(5) 0.00219(4) 0.00084(3) 0.00170(3)
C2 0.0119(9) 0.0102(8) 0.0109(10) -0.0002(7) 0.0026(7) -0.0022(7)
C1 0.0135(9) 0.0114(9) 0.0080(9) 0.0014(7) 0.0023(7) 0.0016(7)
C400 0.0116(9) 0.0158(9) 0.0192(11) -0.0036(8) 0.0050(8) -0.0006(7)
C5 0.0133(9) 0.0118(9) 0.0071(9) -0.0010(7) -0.0011(7) 0.0009(7)
C300 0.0169(9) 0.0123(9) 0.0124(10) -0.0039(8) 0.0034(7) -0.0025(7)
C100 0.0125(9) 0.0140(9) 0.0091(9) -0.0020(7) 0.0033(7) 0.0004(7)
C402 0.0144(10) 0.0244(11) 0.0256(13) -0.0064(10) 0.0062(9) -0.0037(9)
C101 0.0216(11) 0.0174(10) 0.0166(11) -0.0047(9) 0.0085(9) -0.0012(8)
C7 0.0145(10) 0.0233(11) 0.0235(12) 0.0053(9) 0.0008(9) 0.0069(8)
C4 0.0102(9) 0.0105(8) 0.0117(10) -0.0002(7) 0.0010(7) 0.0018(7)
C401 0.0188(11) 0.0273(12) 0.0261(13) -0.0045(10) 0.0127(10) -0.0049(9)
C13 0.0309(12) 0.0132(10) 0.0204(12) -0.0036(9) -0.0015(10) 0.0025(8)
C9 0.0326(12) 0.0157(10) 0.0128(11) -0.0027(8) -0.0060(9) 0.0037(8)
C10 0.0313(12) 0.0194(11) 0.0143(11) 0.0054(8) 0.0079(9) 0.0079(9)
C11 0.0223(11) 0.0209(11) 0.0211(12) 0.0088(9) 0.0062(9) -0.0013(9)
C8 0.0200(11) 0.0161(10) 0.0243(12) 0.0005(9) -0.0078(9) 0.0006(8)
C102 0.0151(10) 0.0232(11) 0.0176(12) -0.0029(9) 0.0054(9) 0.0012(8)
C103 0.0239(11) 0.0231(11) 0.0117(11) 0.0017(9) 0.0077(9) 0.0041(9)
C302 0.0293(12) 0.0157(10) 0.0207(13) -0.0020(9) 0.0049(10) 0.0045(9)
C6 0.0257(11) 0.0214(11) 0.0192(12) -0.0009(9) 0.0036(9) 0.0115(9)
C303 0.0298(13) 0.0218(11) 0.0249(13) -0.0136(10) 0.0132(11) -0.0117(10)
C3 0.0130(9) 0.0091(8) 0.0104(10) 0.0014(7) 0.0022(7) 0.0012(7)
C12 0.0230(11) 0.0152(10) 0.0247(13) 0.0049(9) -0.0039(9) -0.0035(8)
C403 0.0124(10) 0.0247(12) 0.0353(15) -0.0015(11) -0.0008(10) 0.0053(8)
C301 0.0271(12) 0.0187(10) 0.0130(11) -0.0025(9) 0.0034(9) 0.0001(9)

loop_
_atom_type_symbol
_atom_type_description
_atom_type_scat_dispersion_real
_atom_type_scat_dispersion_imag
_atom_type_scat_source
C C 0.0033 0.0016 'International Tables Vol C Tables 4.2.6.8 and 6.1.1.4'
H H 0.0000 0.0000 'International Tables Vol C Tables 4.2.6.8 and 6.1.1.4'
Dy Dy -0.1892 4.4098 'International Tables Vol C Tables 4.2.6.8 and 6.1.1.4'

loop_
_geom_angle_atom_site_label_1
_geom_angle_atom_site_label_2
_geom_angle_atom_site_label_3
_geom_angle
_geom_angle_site_symmetry_1
_geom_angle_site_symmetry_3
_geom_angle_publ_flag
C2 Dy1 C1 31.25(6) . . ?
C2 Dy1 C4 51.63(6) . . ?
C1 Dy1 C4 52.42(6) . . ?
C5 Dy1 C2 51.06(6) . . ?
C5 Dy1 C1 31.27(6) . . ?
C5 Dy1 C4 31.48(6) . . ?
C7 Dy1 C2 113.03(6) . . ?
C7 Dy1 C1 110.99(6) . . ?
C7 Dy1 C5 135.66(7) . . ?
C7 Dy1 C4 163.07(7) . . ?
C7 Dy1 C6 31.92(7) . . ?
C13 Dy1 C2 140.69(7) . . ?
C13 Dy1 C1 110.69(7) . . ?
C13 Dy1 C5 103.22(7) . . ?
C13 Dy1 C7 61.43(7) . . ?
C13 Dy1 C4 123.99(6) . . ?
C13 Dy1 C6 32.10(7) . . ?
C9 Dy1 C2 120.14(6) . . ?
C9 Dy1 C1 148.85(6) . . ?
C9 Dy1 C5 161.36(6) . . ?
C9 Dy1 C7 61.27(7) . . ?
C9 Dy1 C4 130.07(6) . . ?
C9 Dy1 C13 92.33(7) . . ?
C9 Dy1 C8 32.09(7) . . ?
C9 Dy1 C6 83.23(7) . . ?
C10 Dy1 C2 135.52(6) . . ?
C10 Dy1 C1 162.78(6) . . ?
C10 Dy1 C5 138.61(7) . . ?
C10 Dy1 C7 83.81(7) . . ?
C10 Dy1 C4 112.07(6) . . ?
C10 Dy1 C13 83.77(7) . . ?
C10 Dy1 C9 32.18(7) . . ?
C10 Dy1 C8 61.63(7) . . ?
C10 Dy1 C6 92.27(7) . . ?
C11 Dy1 C2 151.42(7) . . ?
C11 Dy1 C1 147.68(6) . . ?
C11 Dy1 C5 116.79(7) . . ?
C11 Dy1 C7 93.14(7) . . ?
C11 Dy1 C4 103.45(6) . . ?
C11 Dy1 C13 61.72(7) . . ?
C11 Dy1 C9 61.85(7) . . ?
C11 Dy1 C10 32.36(7) . . ?
C11 Dy1 C8 84.45(7) . . ?
C11 Dy1 C6 84.02(7) . . ?
C8 Dy1 C2 111.42(6) . . ?
C8 Dy1 C1 127.30(7) . . ?
C8 Dy1 C5 158.56(7) . . ?
C8 Dy1 C7 32.01(7) . . ?
C8 Dy1 C4 151.82(6) . . ?
C8 Dy1 C13 83.73(7) . . ?
C8 Dy1 C6 61.13(7) . . ?
C6 Dy1 C2 124.28(7) . . ?
C6 Dy1 C1 104.95(7) . . ?
C6 Dy1 C5 115.40(7) . . ?
C6 Dy1 C4 145.69(6) . . ?
C12 Dy1 C2 154.80(7) . . ?
C12 Dy1 C1 126.68(7) . . ?
C12 Dy1 C5 103.74(7) . . ?
C12 Dy1 C7 84.12(7) . . ?
C12 Dy1 C4 108.20(6) . . ?
C12 Dy1 C13 32.31(7) . . ?
C12 Dy1 C9 83.90(7) . . ?
C12 Dy1 C10 61.57(7) . . ?
C12 Dy1 C11 32.17(7) . . ?
C12 Dy1 C8 92.96(7) . . ?
C12 Dy1 C6 61.66(7) . . ?
C1 C2 Dy1 74.40(10) . . ?
C1 C2 C3 110.81(16) . . ?
C3 C2 Dy1 76.84(10) . . ?
C2 C1 Dy1 74.34(11) . . ?
C2 C1 C100 126.95(16) . . ?
C5 C1 Dy1 73.92(11) . . ?
C5 C1 C2 106.05(16) . . ?
C5 C1 C100 126.78(17) . . ?
C100 C1 Dy1 121.11(12) . . ?
C402 C400 C4 109.97(16) . . ?
C401 C400 C402 105.97(18) . . ?
C401 C400 C4 114.89(17) . . ?
C403 C400 C402 107.05(18) . . ?
C403 C400 C4 108.30(17) . . ?
C403 C400 C401 110.39(18) . . ?
C1 C5 Dy1 74.81(11) . . ?
C1 C5 C4 110.44(16) . . ?
C4 C5 Dy1 76.19(11) . . ?
C302 C300 C3 112.29(16) . . ?
C303 C300 C302 105.77(18) . . ?
C303 C300 C3 109.87(16) . . ?
C301 C300 C302 109.74(17) . . ?
C301 C300 C303 106.05(18) . . ?
C301 C300 C3 112.71(16) . . ?
C1 C100 C101 110.79(16) . . ?
C1 C100 C102 110.73(16) . . ?
C1 C100 C103 108.62(16) . . ?
C102 C100 C101 109.56(16) . . ?
C102 C100 C103 108.46(17) . . ?
C103 C100 C101 108.61(17) . . ?
C8 C7 Dy1 73.74(12) . . ?
C6 C7 Dy1 74.23(12) . . ?
C6 C7 C8 134.8(2) . . ?
C400 C4 Dy1 123.80(12) . . ?
C5 C4 Dy1 72.33(10) . . ?
C5 C4 C400 119.60(16) . . ?
C5 C4 C3 106.55(16) . . ?
C3 C4 Dy1 75.14(10) . . ?
C3 C4 C400 133.32(16) . . ?
C6 C13 Dy1 74.31(12) . . ?
C6 C13 C12 134.6(2) . . ?
C12 C13 Dy1 73.04(12) . . ?
C10 C9 Dy1 73.53(12) . . ?
C8 C9 Dy1 74.05(12) . . ?
C8 C9 C10 135.3(2) . . ?
C9 C10 Dy1 74.28(13) . . ?
C9 C10 C11 135.4(2) . . ?
C11 C10 Dy1 73.65(12) . . ?
C10 C11 Dy1 73.99(12) . . ?
C12 C11 Dy1 73.83(12) . . ?
C12 C11 C10 134.2(2) . . ?
C7 C8 Dy1 74.25(12) . . ?
C7 C8 C9 134.8(2) . . ?
C9 C8 Dy1 73.86(12) . . ?
C7 C6 Dy1 73.86(12) . . ?
C7 C6 C13 135.3(2) . . ?
C13 C6 Dy1 73.59(12) . . ?
C2 C3 Dy1 71.99(10) . . ?
C2 C3 C300 120.96(16) . . ?
C2 C3 C4 106.14(16) . . ?
C300 C3 Dy1 121.66(12) . . ?
C4 C3 Dy1 73.37(10) . . ?
C4 C3 C300 132.84(16) . . ?
C13 C12 Dy1 74.64(12) . . ?
C11 C12 Dy1 74.00(12) . . ?
C11 C12 C13 135.5(2) . . ?

loop_
_geom_bond_atom_site_label_1
_geom_bond_atom_site_label_2
_geom_bond_distance
_geom_bond_site_symmetry_2
_geom_bond_publ_flag
Dy1 C2 2.6152(18) . ?
Dy1 C1 2.6160(18) . ?
Dy1 C5 2.6046(19) . ?
Dy1 C7 2.553(2) . ?
Dy1 C4 2.6546(18) . ?
Dy1 C13 2.549(2) . ?
Dy1 C9 2.544(2) . ?
Dy1 C10 2.535(2) . ?
Dy1 C11 2.530(2) . ?
Dy1 C8 2.547(2) . ?
Dy1 C6 2.558(2) . ?
Dy1 C12 2.528(2) . ?
C2 C1 1.409(3) . ?
C2 C3 1.424(3) . ?
C1 C5 1.407(3) . ?
C1 C100 1.524(3) . ?
C400 C402 1.534(3) . ?
C400 C4 1.545(3) . ?
C400 C401 1.533(3) . ?
C400 C403 1.532(3) . ?
C5 C4 1.427(3) . ?
C300 C302 1.538(3) . ?
C300 C303 1.534(3) . ?
C300 C3 1.548(3) . ?
C300 C301 1.532(3) . ?
C100 C101 1.533(3) . ?
C100 C102 1.528(3) . ?
C100 C103 1.532(3) . ?
C7 C8 1.406(3) . ?
C7 C6 1.405(3) . ?
C4 C3 1.447(2) . ?
C13 C6 1.412(3) . ?
C13 C12 1.413(3) . ?
C9 C10 1.408(3) . ?
C9 C8 1.407(3) . ?
C10 C11 1.411(3) . ?
C11 C12 1.402(3) . ?
